data_4083622
loop_
_publ_author_name
'Intemann, Julia'
'Lutz, Martin'
'Harder, Sjoerd'

_publ_section_title
;
 Multinuclear Magnesium Hydride Clusters: Selective Reduction and
 Catalytic Hydroboration of Pyridines
;
_journal_issue 20
_journal_name_full Organometallics
_journal_page_first 5722
_journal_paper_doi 10.1021/om500469h
_journal_volume 33
_journal_year 2014
_chemical_formula_moiety 'C60 H74 Mg2 N8'
_chemical_formula_sum 'C60 H74 Mg2 N8'
_chemical_formula_weight 955.89
_chemical_name_systematic
;
 ?
;
_space_group_crystal_system triclinic
_space_group_IT_number 2
_space_group_name_Hall '-P 1'
_space_group_name_H-M_alt 'P -1'
_symmetry_space_group_name_Hall '-P 1'
_symmetry_space_group_name_H-M 'P -1'
_atom_sites_solution_hydrogens difmap
_atom_sites_solution_primary direct
_atom_sites_solution_secondary difmap
_audit_creation_method SHELXL-2014
_cell_angle_alpha 88.951(2)
_cell_angle_beta 74.838(2)
_cell_angle_gamma 89.377(2)
_cell_formula_units_Z 4
_cell_length_a 17.5689(5)
_cell_length_b 17.9591(4)
_cell_length_c 18.5527(7)
_cell_measurement_reflns_used 79723
_cell_measurement_temperature 150(2)
_cell_measurement_theta_max 27.50
_cell_measurement_theta_min 1.59
_cell_volume 5648.9(3)
_computing_cell_refinement Peakref
_computing_data_collection Apex2
_computing_data_reduction 'Eval15, SADABS-2008/1'
_computing_structure_refinement 'SHELXL-2014 (Sheldrick, 2014)'
_computing_structure_solution 'SHELXS-97 (Sheldrick, 2008)'
_diffrn_ambient_temperature 150(2)
_diffrn_measured_fraction_theta_full 1.000
_diffrn_measured_fraction_theta_max 0.997
_diffrn_measurement_device_type 'Bruker Kappa ApexII'
_diffrn_measurement_method '\f and \w scans'
_diffrn_radiation_type MoK\a
_diffrn_radiation_wavelength 0.71073
_diffrn_reflns_av_R_equivalents 0.0371
_diffrn_reflns_av_unetI/netI 0.0370
_diffrn_reflns_Laue_measured_fraction_full 1.000
_diffrn_reflns_Laue_measured_fraction_max 0.997
_diffrn_reflns_limit_h_max 22
_diffrn_reflns_limit_h_min -22
_diffrn_reflns_limit_k_max 17
_diffrn_reflns_limit_k_min -23
_diffrn_reflns_limit_l_max 24
_diffrn_reflns_limit_l_min -24
_diffrn_reflns_number 125751
_diffrn_reflns_point_group_measured_fraction_full 1.000
_diffrn_reflns_point_group_measured_fraction_max 0.997
_diffrn_reflns_theta_full 25.242
_diffrn_reflns_theta_max 27.491
_diffrn_reflns_theta_min 1.619
_diffrn_source 'sealed tube'
_exptl_absorpt_coefficient_mu 0.087
_exptl_absorpt_correction_T_max 0.7456
_exptl_absorpt_correction_T_min 0.6723
_exptl_absorpt_correction_type multi-scan
_exptl_absorpt_process_details SADABS-2008/1
_exptl_crystal_colour yellow
_exptl_crystal_density_diffrn 1.124
_exptl_crystal_description needle
_exptl_crystal_F_000 2056
_exptl_crystal_size_max 0.54
_exptl_crystal_size_mid 0.22
_exptl_crystal_size_min 0.15
_refine_diff_density_max 0.275
_refine_diff_density_min -0.294
_refine_diff_density_rms 0.043
_refine_ls_extinction_method none
_refine_ls_goodness_of_fit_ref 1.020
_refine_ls_hydrogen_treatment constr
_refine_ls_matrix_type full
_refine_ls_number_parameters 1285
_refine_ls_number_reflns 25855
_refine_ls_number_restraints 0
_refine_ls_restrained_S_all 1.020
_refine_ls_R_factor_all 0.0707
_refine_ls_R_factor_gt 0.0466
_refine_ls_shift/su_max 0.001
_refine_ls_shift/su_mean 0.000
_refine_ls_structure_factor_coef Fsqd
_refine_ls_weighting_details 'w=1/[\s^2^(Fo^2^)+(0.0487P)^2^+2.7980P] where P=(Fo^2^+2Fc^2^)/3'
_refine_ls_weighting_scheme calc
_refine_ls_wR_factor_gt 0.1127
_refine_ls_wR_factor_ref 0.1225
_reflns_Friedel_coverage 0.000
_reflns_number_gt 18981
_reflns_number_total 25855
_reflns_threshold_expression 'I > 2\s(I)'
_cod_data_source_file om500469h_si_001.cif
_cod_data_source_block l0327a
_cod_database_code 4083622
_shelx_space_group_comment
;
The symmetry employed for this shelxl refinement is uniquely defined
by the following loop, which should always be used as a source of
symmetry information in preference to the above space-group names.
They are only intended as comments.
;
_shelxl_version_number 2014-3

loop_
_space_group_symop_operation_xyz
'x, y, z'
'-x, -y, -z'

loop_
_atom_site_label
_atom_site_type_symbol
_atom_site_fract_x
_atom_site_fract_y
_atom_site_fract_z
_atom_site_U_iso_or_equiv
_atom_site_adp_type
_atom_site_occupancy
_atom_site_site_symmetry_order
_atom_site_calc_flag
_atom_site_refinement_flags_posn
_atom_site_refinement_flags_adp
Mg1 Mg 0.95314(3) 0.32476(3) 0.71180(3) 0.02065(11) Uani 1 1 d . .
N11 N 0.85635(8) 0.32622(7) 0.80034(7) 0.0205(3) Uani 1 1 d . .
N21 N 0.89059(8) 0.28378(7) 0.64426(7) 0.0214(3) Uani 1 1 d . .
N31 N 1.05592(8) 0.28540(8) 0.72263(8) 0.0283(3) Uani 1 1 d . .
N41 N 0.98007(8) 0.43432(8) 0.66443(8) 0.0259(3) Uani 1 1 d . .
C11 C 0.71450(10) 0.34483(12) 0.85786(10) 0.0351(4) Uani 1 1 d . .
H11A H 0.6902 0.2966 0.8750 0.053 Uiso 1 1 calc R U
H11B H 0.6758 0.3777 0.8436 0.053 Uiso 1 1 calc R U
H11C H 0.7323 0.3675 0.8982 0.053 Uiso 1 1 calc R U
C21 C 0.78434(9) 0.33351(9) 0.79109(9) 0.0225(3) Uani 1 1 d . .
C31 C 0.76753(9) 0.32959(9) 0.72117(9) 0.0245(3) Uani 1 1 d . .
H31 H 0.7177 0.3491 0.7190 0.029 Uiso 1 1 calc R U
C41 C 0.81422(9) 0.30094(9) 0.65455(9) 0.0228(3) Uani 1 1 d . .
C51 C 0.77543(11) 0.29211(11) 0.59135(10) 0.0335(4) Uani 1 1 d . .
H51A H 0.8133 0.3046 0.5438 0.050 Uiso 1 1 calc R U
H51B H 0.7297 0.3255 0.5989 0.050 Uiso 1 1 calc R U
H51C H 0.7582 0.2405 0.5905 0.050 Uiso 1 1 calc R U
C61 C 0.86745(9) 0.31176(9) 0.87327(8) 0.0218(3) Uani 1 1 d . .
C71 C 0.85308(9) 0.23934(9) 0.90377(9) 0.0247(3) Uani 1 1 d . .
C81 C 0.87333(11) 0.22304(11) 0.97004(10) 0.0326(4) Uani 1 1 d . .
H81 H 0.8638 0.1746 0.9917 0.039 Uiso 1 1 calc R U
C91 C 0.90695(11) 0.27577(12) 1.00490(10) 0.0378(5) Uani 1 1 d . .
H91 H 0.9208 0.2634 1.0499 0.045 Uiso 1 1 calc R U
C101 C 0.92044(11) 0.34628(11) 0.97460(10) 0.0338(4) Uani 1 1 d . .
H101 H 0.9435 0.3823 0.9991 0.041 Uiso 1 1 calc R U
C111 C 0.90093(10) 0.36614(10) 0.90852(9) 0.0262(4) Uani 1 1 d . .
C121 C 0.82093(10) 0.17879(9) 0.86373(10) 0.0280(4) Uani 1 1 d . .
H121 H 0.7916 0.2042 0.8306 0.034 Uiso 1 1 calc R U
C131 C 0.88868(11) 0.13437(10) 0.81321(11) 0.0355(4) Uani 1 1 d . .
H13A H 0.9204 0.1676 0.7747 0.053 Uiso 1 1 calc R U
H13B H 0.8670 0.0945 0.7894 0.053 Uiso 1 1 calc R U
H13C H 0.9219 0.1127 0.8433 0.053 Uiso 1 1 calc R U
C141 C 0.76293(11) 0.12745(11) 0.91690(12) 0.0401(5) Uani 1 1 d . .
H14A H 0.7906 0.0992 0.9481 0.060 Uiso 1 1 calc R U
H14B H 0.7402 0.0929 0.8880 0.060 Uiso 1 1 calc R U
H14C H 0.7207 0.1573 0.9488 0.060 Uiso 1 1 calc R U
C151 C 0.91481(11) 0.44489(10) 0.87730(11) 0.0350(4) Uani 1 1 d . .
H151 H 0.9080 0.4449 0.8255 0.042 Uiso 1 1 calc R U
C161 C 0.8550(2) 0.49862(15) 0.92233(19) 0.1018(14) Uani 1 1 d . .
H16A H 0.8022 0.4856 0.9185 0.153 Uiso 1 1 calc R U
H16B H 0.8676 0.5494 0.9030 0.153 Uiso 1 1 calc R U
H16C H 0.8564 0.4958 0.9748 0.153 Uiso 1 1 calc R U
C171 C 0.99796(18) 0.47127(17) 0.87233(18) 0.0813(10) Uani 1 1 d . .
H17A H 1.0053 0.4748 0.9227 0.122 Uiso 1 1 calc R U
H17B H 1.0060 0.5203 0.8475 0.122 Uiso 1 1 calc R U
H17C H 1.0362 0.4357 0.8435 0.122 Uiso 1 1 calc R U
C181 C 0.93155(9) 0.24418(9) 0.58000(8) 0.0218(3) Uani 1 1 d . .
C191 C 0.99765(10) 0.27662(10) 0.53182(9) 0.0276(4) Uani 1 1 d . .
H191 H 1.0133 0.3250 0.5418 0.033 Uiso 1 1 calc R U
C201 C 1.04076(10) 0.23934(10) 0.46968(9) 0.0290(4) Uani 1 1 d . .
H201 H 1.0855 0.2626 0.4374 0.035 Uiso 1 1 calc R U
C211 C 1.12449(10) 0.28688(10) 0.66539(10) 0.0294(4) Uani 1 1 d . .
H211 H 1.1196 0.3023 0.6176 0.035 Uiso 1 1 calc R U
C221 C 1.19703(10) 0.26881(10) 0.67039(10) 0.0315(4) Uani 1 1 d . .
H221 H 1.2395 0.2712 0.6265 0.038 Uiso 1 1 calc R U
C231 C 1.21383(10) 0.24492(11) 0.74252(11) 0.0324(4) Uani 1 1 d . .
H23A H 1.2412 0.1961 0.7366 0.039 Uiso 1 1 calc R U
H23B H 1.2485 0.2817 0.7570 0.039 Uiso 1 1 calc R U
C241 C 1.13760(10) 0.23923(10) 0.80174(10) 0.0293(4) Uani 1 1 d . .
H241 H 1.1385 0.2209 0.8499 0.035 Uiso 1 1 calc R U
C251 C 1.06822(10) 0.25894(10) 0.78972(10) 0.0277(4) Uani 1 1 d . .
H251 H 1.0230 0.2544 0.8309 0.033 Uiso 1 1 calc R U
C261 C 0.93404(11) 0.47052(10) 0.62829(11) 0.0359(4) Uani 1 1 d . .
H261 H 0.8898 0.4454 0.6202 0.043 Uiso 1 1 calc R U
C271 C 0.94791(14) 0.54261(12) 0.60221(13) 0.0494(6) Uani 1 1 d . .
H271 H 0.9141 0.5663 0.5762 0.059 Uiso 1 1 calc R U
C281 C 1.01105(14) 0.57987(11) 0.61418(13) 0.0483(5) Uani 1 1 d . .
H281 H 1.0213 0.6299 0.5973 0.058 Uiso 1 1 calc R U
C291 C 1.05893(14) 0.54359(12) 0.65090(14) 0.0511(6) Uani 1 1 d . .
H291 H 1.1033 0.5680 0.6598 0.061 Uiso 1 1 calc R U
C301 C 1.04203(12) 0.47139(11) 0.67480(12) 0.0402(5) Uani 1 1 d . .
H301 H 1.0759 0.4465 0.6999 0.048 Uiso 1 1 calc R U
Mg2 Mg 1.00277(3) 0.15283(3) 0.30156(3) 0.02172(12) Uani 1 1 d . .
N12 N 1.10647(7) 0.13796(7) 0.22236(7) 0.0200(3) Uani 1 1 d . .
N22 N 1.05798(8) 0.13608(8) 0.38406(7) 0.0237(3) Uani 1 1 d . .
N32 N 0.92846(8) 0.23699(8) 0.29781(8) 0.0283(3) Uani 1 1 d . .
N42 N 0.93289(8) 0.05451(8) 0.31585(8) 0.0279(3) Uani 1 1 d . .
C12 C 1.23381(10) 0.07640(10) 0.16997(9) 0.0275(4) Uani 1 1 d . .
H12A H 1.2140 0.0540 0.1307 0.041 Uiso 1 1 calc R U
H12B H 1.2682 0.0407 0.1871 0.041 Uiso 1 1 calc R U
H12C H 1.2638 0.1213 0.1501 0.041 Uiso 1 1 calc R U
C22 C 1.16525(9) 0.09676(9) 0.23463(9) 0.0204(3) Uani 1 1 d . .
C32 C 1.16937(9) 0.07242(9) 0.30623(9) 0.0237(3) Uani 1 1 d . .
H32 H 1.2079 0.0352 0.3074 0.028 Uiso 1 1 calc R U
C42 C 1.12365(9) 0.09625(9) 0.37591(9) 0.0229(3) Uani 1 1 d . .
C52 C 1.15285(11) 0.07645(11) 0.44374(10) 0.0332(4) Uani 1 1 d . .
H52A H 1.1713 0.1216 0.4627 0.050 Uiso 1 1 calc R U
H52B H 1.1964 0.0406 0.4298 0.050 Uiso 1 1 calc R U
H52C H 1.1098 0.0544 0.4826 0.050 Uiso 1 1 calc R U
C62 C 1.11487(9) 0.17362(9) 0.15086(9) 0.0216(3) Uani 1 1 d . .
C72 C 1.15577(10) 0.24157(9) 0.13572(9) 0.0252(3) Uani 1 1 d . .
C82 C 1.15614(11) 0.27960(10) 0.06948(10) 0.0334(4) Uani 1 1 d . .
H82 H 1.1834 0.3255 0.0584 0.040 Uiso 1 1 calc R U
C92 C 1.11772(12) 0.25211(10) 0.01958(10) 0.0347(4) Uani 1 1 d . .
H92 H 1.1181 0.2793 -0.0250 0.042 Uiso 1 1 calc R U
C102 C 1.07877(11) 0.18507(10) 0.03471(10) 0.0304(4) Uani 1 1 d . .
H102 H 1.0531 0.1660 -0.0001 0.036 Uiso 1 1 calc R U
C112 C 1.07643(10) 0.14471(9) 0.10037(9) 0.0243(3) Uani 1 1 d . .
C122 C 1.19513(11) 0.27445(10) 0.19148(10) 0.0300(4) Uani 1 1 d . .
H122 H 1.2111 0.2320 0.2201 0.036 Uiso 1 1 calc R U
C132 C 1.13658(12) 0.32261(12) 0.24739(11) 0.0440(5) Uani 1 1 d . .
H13D H 1.1217 0.3662 0.2214 0.066 Uiso 1 1 calc R U
H13E H 1.1611 0.3391 0.2861 0.066 Uiso 1 1 calc R U
H13F H 1.0894 0.2935 0.2705 0.066 Uiso 1 1 calc R U
C142 C 1.26917(11) 0.31835(11) 0.15502(11) 0.0363(4) Uani 1 1 d . .
H14D H 1.3034 0.2887 0.1154 0.055 Uiso 1 1 calc R U
H14E H 1.2973 0.3297 0.1926 0.055 Uiso 1 1 calc R U
H14F H 1.2545 0.3649 0.1335 0.055 Uiso 1 1 calc R U
C152 C 1.03236(10) 0.07180(10) 0.11557(9) 0.0280(4) Uani 1 1 d . .
H152 H 1.0380 0.0513 0.1644 0.034 Uiso 1 1 calc R U
C162 C 1.06809(12) 0.01518(11) 0.05543(11) 0.0354(4) Uani 1 1 d . .
H16D H 1.0641 0.0343 0.0067 0.053 Uiso 1 1 calc R U
H16E H 1.0394 -0.0319 0.0670 0.053 Uiso 1 1 calc R U
H16F H 1.1237 0.0068 0.0540 0.053 Uiso 1 1 calc R U
C172 C 0.94413(11) 0.08317(12) 0.12230(11) 0.0376(4) Uani 1 1 d . .
H17D H 0.9227 0.1202 0.1606 0.056 Uiso 1 1 calc R U
H17E H 0.9165 0.0358 0.1364 0.056 Uiso 1 1 calc R U
H17F H 0.9368 0.1008 0.0742 0.056 Uiso 1 1 calc R U
C182 C 1.01986(9) 0.16884(9) 0.45369(9) 0.0230(3) Uani 1 1 d . .
C192 C 0.95519(11) 0.13541(10) 0.50288(10) 0.0313(4) Uani 1 1 d . .
H192 H 0.9402 0.0866 0.4934 0.038 Uiso 1 1 calc R U
C202 C 0.91229(10) 0.17249(10) 0.56565(10) 0.0299(4) Uani 1 1 d . .
H202 H 0.8691 0.1483 0.5992 0.036 Uiso 1 1 calc R U
C212 C 0.86761(10) 0.25602(10) 0.35872(10) 0.0294(4) Uani 1 1 d . .
H212 H 0.8682 0.2337 0.4054 0.035 Uiso 1 1 calc R U
C222 C 0.80781(11) 0.30301(10) 0.35813(12) 0.0354(4) Uani 1 1 d . .
H222 H 0.7705 0.3135 0.4041 0.042 Uiso 1 1 calc R U
C232 C 0.79750(12) 0.33957(11) 0.28799(12) 0.0404(5) Uani 1 1 d . .
H23C H 0.7501 0.3197 0.2758 0.048 Uiso 1 1 calc R U
H23D H 0.7904 0.3940 0.2950 0.048 Uiso 1 1 calc R U
C242 C 0.86934(12) 0.32403(11) 0.22574(11) 0.0380(4) Uani 1 1 d . .
H242 H 0.8748 0.3489 0.1790 0.046 Uiso 1 1 calc R U
C252 C 0.92611(11) 0.27657(10) 0.23325(10) 0.0335(4) Uani 1 1 d . .
H252 H 0.9689 0.2692 0.1904 0.040 Uiso 1 1 calc R U
C262 C 0.96443(12) -0.01249(11) 0.32474(11) 0.0381(4) Uani 1 1 d . .
H262 H 1.0184 -0.0150 0.3252 0.046 Uiso 1 1 calc R U
C272 C 0.92213(14) -0.07734(12) 0.33325(13) 0.0517(6) Uani 1 1 d . .
H272 H 0.9462 -0.1238 0.3394 0.062 Uiso 1 1 calc R U
C282 C 0.84362(15) -0.07356(13) 0.33264(13) 0.0543(6) Uani 1 1 d . .
H282 H 0.8129 -0.1175 0.3384 0.065 Uiso 1 1 calc R U
C292 C 0.81067(13) -0.00575(13) 0.32365(12) 0.0458(5) Uani 1 1 d . .
H292 H 0.7568 -0.0021 0.3231 0.055 Uiso 1 1 calc R U
C302 C 0.85670(10) 0.05709(11) 0.31536(10) 0.0334(4) Uani 1 1 d . .
H302 H 0.8336 0.1040 0.3091 0.040 Uiso 1 1 calc R U
Mg3 Mg 0.50478(3) 0.07879(3) 0.28829(3) 0.02098(12) Uani 1 1 d . .
N13 N 0.60519(8) 0.10043(7) 0.20637(7) 0.0203(3) Uani 1 1 d . .
N23 N 0.56528(8) 0.08352(8) 0.36790(7) 0.0232(3) Uani 1 1 d . .
N33 N 0.43055(8) -0.00303(8) 0.28240(8) 0.0266(3) Uani 1 1 d . .
N43 N 0.43108(8) 0.17584(8) 0.31405(8) 0.0275(3) Uani 1 1 d . .
C13 C 0.73241(10) 0.16211(10) 0.15360(9) 0.0281(4) Uani 1 1 d . .
H13G H 0.7635 0.1183 0.1326 0.042 Uiso 1 1 calc R U
H13H H 0.7661 0.1970 0.1708 0.042 Uiso 1 1 calc R U
H13I H 0.7113 0.1865 0.1152 0.042 Uiso 1 1 calc R U
C23 C 0.66483(9) 0.13819(9) 0.21890(9) 0.0209(3) Uani 1 1 d . .
C33 C 0.67116(10) 0.15591(9) 0.29073(9) 0.0249(3) Uani 1 1 d . .
H33 H 0.7086 0.1930 0.2927 0.030 Uiso 1 1 calc R U
C43 C 0.62909(10) 0.12565(9) 0.35984(9) 0.0243(3) Uani 1 1 d . .
C53 C 0.65927(12) 0.14329(12) 0.42669(10) 0.0372(5) Uani 1 1 d . .
H53A H 0.6151 0.1588 0.4681 0.056 Uiso 1 1 calc R U
H53B H 0.6978 0.1837 0.4136 0.056 Uiso 1 1 calc R U
H53C H 0.6845 0.0989 0.4418 0.056 Uiso 1 1 calc R U
C63 C 0.61206(9) 0.07094(9) 0.13343(8) 0.0206(3) Uani 1 1 d . .
C73 C 0.65473(10) 0.00453(9) 0.11301(9) 0.0255(3) Uani 1 1 d . .
C83 C 0.65429(11) -0.02736(10) 0.04553(10) 0.0316(4) Uani 1 1 d . .
H83 H 0.6834 -0.0719 0.0308 0.038 Uiso 1 1 calc R U
C93 C 0.61221(11) 0.00463(10) -0.00056(10) 0.0329(4) Uani 1 1 d . .
H93 H 0.6119 -0.0183 -0.0462 0.039 Uiso 1 1 calc R U
C103 C 0.57086(10) 0.06971(10) 0.01974(9) 0.0296(4) Uani 1 1 d . .
H103 H 0.5420 0.0912 -0.0122 0.036 Uiso 1 1 calc R U
C113 C 0.57043(9) 0.10473(9) 0.08629(9) 0.0235(3) Uani 1 1 d . .
C123 C 0.69757(10) -0.03289(10) 0.16555(10) 0.0307(4) Uani 1 1 d . .
H123 H 0.7139 0.0074 0.1948 0.037 Uiso 1 1 calc R U
C133 C 0.64202(12) -0.08415(12) 0.22157(12) 0.0440(5) Uani 1 1 d . .
H13J H 0.5955 -0.0558 0.2482 0.066 Uiso 1 1 calc R U
H13K H 0.6694 -0.1044 0.2575 0.066 Uiso 1 1 calc R U
H13L H 0.6256 -0.1251 0.1950 0.066 Uiso 1 1 calc R U
C143 C 0.77215(11) -0.07470(12) 0.12561(12) 0.0429(5) Uani 1 1 d . .
H14G H 0.7579 -0.1187 0.1016 0.064 Uiso 1 1 calc R U
H14H H 0.8011 -0.0904 0.1619 0.064 Uiso 1 1 calc R U
H14I H 0.8054 -0.0420 0.0876 0.064 Uiso 1 1 calc R U
C153 C 0.52518(11) 0.17694(10) 0.10681(10) 0.0296(4) Uani 1 1 d . .
H153 H 0.5370 0.1958 0.1531 0.036 Uiso 1 1 calc R U
C163 C 0.55096(14) 0.23634(11) 0.04538(12) 0.0458(5) Uani 1 1 d . .
H16G H 0.6076 0.2454 0.0366 0.069 Uiso 1 1 calc R U
H16H H 0.5217 0.2826 0.0609 0.069 Uiso 1 1 calc R U
H16I H 0.5401 0.2191 -0.0007 0.069 Uiso 1 1 calc R U
C173 C 0.43627(12) 0.16398(12) 0.12410(13) 0.0450(5) Uani 1 1 d . .
H17G H 0.4225 0.1496 0.0784 0.068 Uiso 1 1 calc R U
H17H H 0.4081 0.2099 0.1431 0.068 Uiso 1 1 calc R U
H17I H 0.4213 0.1241 0.1618 0.068 Uiso 1 1 calc R U
C183 C 0.53437(9) 0.04319(9) 0.43577(9) 0.0230(3) Uani 1 1 d . .
C193 C 0.45919(10) 0.05912(10) 0.47962(9) 0.0277(4) Uani 1 1 d . .
H193 H 0.4304 0.0997 0.4659 0.033 Uiso 1 1 calc R U
C203 C 0.42527(10) 0.01699(10) 0.54306(9) 0.0283(4) Uani 1 1 d . .
H203 H 0.3739 0.0293 0.5724 0.034 Uiso 1 1 calc R U
C213 C 0.36853(10) -0.02399(9) 0.34210(10) 0.0253(3) Uani 1 1 d . .
H213 H 0.3666 -0.0021 0.3888 0.030 Uiso 1 1 calc R U
C223 C 0.31107(10) -0.07189(10) 0.34083(10) 0.0298(4) Uani 1 1 d . .
H223 H 0.2721 -0.0823 0.3860 0.036 Uiso 1 1 calc R U
C233 C 0.30592(12) -0.10978(11) 0.27087(11) 0.0383(4) Uani 1 1 d . .
H23E H 0.3037 -0.1644 0.2791 0.046 Uiso 1 1 calc R U
H23F H 0.2575 -0.0935 0.2571 0.046 Uiso 1 1 calc R U
C243 C 0.37711(11) -0.08980(10) 0.20942(11) 0.0347(4) Uani 1 1 d . .
H243 H 0.3843 -0.1128 0.1624 0.042 Uiso 1 1 calc R U
C253 C 0.43087(11) -0.04124(10) 0.21765(10) 0.0306(4) Uani 1 1 d . .
H253 H 0.4736 -0.0317 0.1752 0.037 Uiso 1 1 calc R U
C263 C 0.46199(12) 0.24199(11) 0.32223(12) 0.0397(5) Uani 1 1 d . .
H263 H 0.5175 0.2452 0.3147 0.048 Uiso 1 1 calc R U
C273 C 0.41707(14) 0.30568(12) 0.34102(14) 0.0505(6) Uani 1 1 d . .
H273 H 0.4412 0.3519 0.3451 0.061 Uiso 1 1 calc R U
C283 C 0.33630(14) 0.30065(12) 0.35376(14) 0.0508(6) Uani 1 1 d . .
H283 H 0.3036 0.3432 0.3683 0.061 Uiso 1 1 calc R U
C293 C 0.30399(12) 0.23330(11) 0.34510(12) 0.0426(5) Uani 1 1 d . .
H293 H 0.2486 0.2287 0.3530 0.051 Uiso 1 1 calc R U
C303 C 0.35264(10) 0.17264(10) 0.32494(11) 0.0326(4) Uani 1 1 d . .
H303 H 0.3298 0.1264 0.3184 0.039 Uiso 1 1 calc R U
Mg4 Mg 0.54573(3) 0.56789(3) 0.28986(3) 0.02316(12) Uani 1 1 d . .
N14 N 0.64356(8) 0.56334(7) 0.20333(7) 0.0211(3) Uani 1 1 d . .
N24 N 0.60802(8) 0.53703(8) 0.36297(7) 0.0262(3) Uani 1 1 d . .
N34 N 0.44188(8) 0.52445(9) 0.29038(8) 0.0301(3) Uani 1 1 d . .
N44 N 0.52202(8) 0.67974(8) 0.32633(8) 0.0271(3) Uani 1 1 d . .
C14 C 0.78544(10) 0.57651(12) 0.14367(10) 0.0350(4) Uani 1 1 d . .
H14J H 0.8056 0.5273 0.1256 0.053 Uiso 1 1 calc R U
H14K H 0.8273 0.6044 0.1570 0.053 Uiso 1 1 calc R U
H14L H 0.7683 0.6036 0.1043 0.053 Uiso 1 1 calc R U
C24 C 0.71624(9) 0.56751(9) 0.21175(9) 0.0234(3) Uani 1 1 d . .
C34 C 0.73452(10) 0.56316(10) 0.28107(9) 0.0266(4) Uani 1 1 d . .
H34 H 0.7875 0.5741 0.2801 0.032 Uiso 1 1 calc R U
C44 C 0.68498(10) 0.54477(9) 0.35146(9) 0.0251(3) Uani 1 1 d . .
C54 C 0.72254(11) 0.53269(12) 0.41529(11) 0.0395(5) Uani 1 1 d . .
H54A H 0.6952 0.5632 0.4576 0.059 Uiso 1 1 calc R U
H54B H 0.7782 0.5470 0.3992 0.059 Uiso 1 1 calc R U
H54C H 0.7186 0.4800 0.4305 0.059 Uiso 1 1 calc R U
C64 C 0.63263(9) 0.54986(9) 0.13068(9) 0.0228(3) Uani 1 1 d . .
C74 C 0.64261(10) 0.47705(10) 0.10336(9) 0.0263(4) Uani 1 1 d . .
C84 C 0.62413(11) 0.46280(11) 0.03680(10) 0.0349(4) Uani 1 1 d . .
H84 H 0.6302 0.4137 0.0178 0.042 Uiso 1 1 calc R U
C94 C 0.59698(12) 0.51874(12) -0.00246(10) 0.0398(5) Uani 1 1 d . .
H94 H 0.5846 0.5080 -0.0480 0.048 Uiso 1 1 calc R U
C104 C 0.58798(11) 0.58989(12) 0.02460(10) 0.0374(4) Uani 1 1 d . .
H104 H 0.5698 0.6281 -0.0030 0.045 Uiso 1 1 calc R U
C114 C 0.60486(10) 0.60731(10) 0.09165(9) 0.0277(4) Uani 1 1 d . .
C124 C 0.67044(11) 0.41414(10) 0.14650(10) 0.0308(4) Uani 1 1 d . .
H124 H 0.6976 0.4373 0.1815 0.037 Uiso 1 1 calc R U
C134 C 0.60088(13) 0.36980(12) 0.19366(12) 0.0452(5) Uani 1 1 d . .
H13M H 0.5656 0.4031 0.2287 0.068 Uiso 1 1 calc R U
H13N H 0.6204 0.3304 0.2216 0.068 Uiso 1 1 calc R U
H13O H 0.5720 0.3474 0.1610 0.068 Uiso 1 1 calc R U
C144 C 0.72990(13) 0.36304(12) 0.09566(13) 0.0484(5) Uani 1 1 d . .
H14M H 0.7037 0.3355 0.0639 0.073 Uiso 1 1 calc R U
H14N H 0.7516 0.3278 0.1261 0.073 Uiso 1 1 calc R U
H14O H 0.7727 0.3929 0.0642 0.073 Uiso 1 1 calc R U
C154 C 0.59085(12) 0.68561(10) 0.12153(10) 0.0351(4) Uani 1 1 d . .
H154 H 0.6101 0.6879 0.1676 0.042 Uiso 1 1 calc R U
C164 C 0.63503(16) 0.74391(13) 0.06605(14) 0.0583(6) Uani 1 1 d . .
H16J H 0.6919 0.7356 0.0571 0.087 Uiso 1 1 calc R U
H16K H 0.6214 0.7937 0.0864 0.087 Uiso 1 1 calc R U
H16L H 0.6202 0.7399 0.0189 0.087 Uiso 1 1 calc R U
C174 C 0.50203(13) 0.70319(13) 0.14322(12) 0.0508(6) Uani 1 1 d . .
H17J H 0.4819 0.7013 0.0987 0.076 Uiso 1 1 calc R U
H17K H 0.4931 0.7531 0.1644 0.076 Uiso 1 1 calc R U
H17L H 0.4744 0.6664 0.1803 0.076 Uiso 1 1 calc R U
C184 C 0.55759(10) 0.51780(10) 0.43440(9) 0.0253(3) Uani 1 1 d . .
C194 C 0.52618(12) 0.57215(11) 0.48592(10) 0.0349(4) Uani 1 1 d . .
H194 H 0.5439 0.6221 0.4766 0.042 Uiso 1 1 calc R U
C204 C 0.46910(12) 0.55449(10) 0.55100(10) 0.0333(4) Uani 1 1 d . .
H204 H 0.4482 0.5924 0.5859 0.040 Uiso 1 1 calc R U
C214 C 0.37951(10) 0.52123(10) 0.35406(10) 0.0298(4) Uani 1 1 d . .
H214 H 0.3904 0.5344 0.3997 0.036 Uiso 1 1 calc R U
C224 C 0.30543(10) 0.50143(10) 0.35749(11) 0.0333(4) Uani 1 1 d . .
H224 H 0.2677 0.5008 0.4047 0.040 Uiso 1 1 calc R U
C234 C 0.27967(11) 0.48019(11) 0.28967(12) 0.0366(4) Uani 1 1 d . .
H23G H 0.2561 0.4299 0.2970 0.044 Uiso 1 1 calc R U
H23H H 0.2393 0.5159 0.2814 0.044 Uiso 1 1 calc R U
C244 C 0.34974(11) 0.48089(10) 0.22347(11) 0.0339(4) Uani 1 1 d . .
H244 H 0.3431 0.4657 0.1767 0.041 Uiso 1 1 calc R U
C254 C 0.42128(11) 0.50193(10) 0.22698(10) 0.0308(4) Uani 1 1 d . .
H254 H 0.4620 0.5014 0.1817 0.037 Uiso 1 1 calc R U
C264 C 0.57925(10) 0.71937(10) 0.34318(10) 0.0301(4) Uani 1 1 d . .
H264 H 0.6295 0.6967 0.3375 0.036 Uiso 1 1 calc R U
C274 C 0.56833(11) 0.79106(11) 0.36816(11) 0.0364(4) Uani 1 1 d . .
H274 H 0.6101 0.8170 0.3802 0.044 Uiso 1 1 calc R U
C284 C 0.49595(12) 0.82505(11) 0.37564(11) 0.0403(5) Uani 1 1 d . .
H284 H 0.4872 0.8750 0.3920 0.048 Uiso 1 1 calc R U
C294 C 0.43681(12) 0.78506(12) 0.35892(12) 0.0429(5) Uani 1 1 d . .
H294 H 0.3862 0.8068 0.3641 0.051 Uiso 1 1 calc R U
C304 C 0.45174(11) 0.71321(11) 0.33467(11) 0.0356(4) Uani 1 1 d . .
H304 H 0.4104 0.6860 0.3233 0.043 Uiso 1 1 calc R U

loop_
_atom_site_aniso_label
_atom_site_aniso_U_11
_atom_site_aniso_U_22
_atom_site_aniso_U_33
_atom_site_aniso_U_23
_atom_site_aniso_U_13
_atom_site_aniso_U_12
Mg1 0.0143(2) 0.0267(3) 0.0202(3) -0.0001(2) -0.0033(2) 0.0016(2)
N11 0.0188(6) 0.0221(7) 0.0196(6) -0.0011(5) -0.0035(5) 0.0026(5)
N21 0.0178(6) 0.0258(7) 0.0194(6) -0.0028(5) -0.0027(5) 0.0013(5)
N31 0.0163(7) 0.0387(8) 0.0291(8) 0.0021(6) -0.0048(6) 0.0037(6)
N41 0.0204(7) 0.0276(7) 0.0278(7) -0.0009(6) -0.0030(6) -0.0013(6)
C11 0.0218(9) 0.0539(12) 0.0261(9) -0.0020(8) -0.0005(7) 0.0129(8)
C21 0.0168(8) 0.0242(8) 0.0243(8) -0.0010(6) -0.0016(6) 0.0052(6)
C31 0.0161(8) 0.0304(9) 0.0265(8) -0.0001(7) -0.0047(6) 0.0057(6)
C41 0.0195(8) 0.0250(8) 0.0236(8) 0.0006(6) -0.0053(6) -0.0005(6)
C51 0.0250(9) 0.0485(11) 0.0292(9) -0.0049(8) -0.0112(7) 0.0045(8)
C61 0.0145(7) 0.0302(9) 0.0187(7) -0.0021(6) -0.0009(6) 0.0060(6)
C71 0.0180(8) 0.0313(9) 0.0223(8) 0.0003(7) -0.0012(6) 0.0064(7)
C81 0.0309(10) 0.0380(10) 0.0271(9) 0.0042(8) -0.0050(7) 0.0110(8)
C91 0.0366(11) 0.0541(13) 0.0249(9) -0.0038(8) -0.0124(8) 0.0182(9)
C101 0.0277(9) 0.0470(11) 0.0293(9) -0.0135(8) -0.0115(8) 0.0081(8)
C111 0.0200(8) 0.0331(9) 0.0244(8) -0.0072(7) -0.0034(7) 0.0059(7)
C121 0.0255(9) 0.0269(9) 0.0296(9) 0.0033(7) -0.0040(7) 0.0016(7)
C131 0.0336(10) 0.0334(10) 0.0351(10) -0.0043(8) -0.0007(8) 0.0005(8)
C141 0.0302(10) 0.0363(11) 0.0461(12) 0.0029(9) 0.0035(9) -0.0026(8)
C151 0.0364(10) 0.0339(10) 0.0335(10) -0.0056(8) -0.0066(8) -0.0035(8)
C161 0.120(3) 0.0384(15) 0.104(3) 0.0115(15) 0.044(2) 0.0281(16)
C171 0.078(2) 0.083(2) 0.096(2) 0.0236(17) -0.0452(18) -0.0453(17)
C181 0.0188(8) 0.0290(9) 0.0175(7) -0.0010(6) -0.0047(6) 0.0018(6)
C191 0.0265(9) 0.0282(9) 0.0251(8) -0.0051(7) -0.0009(7) -0.0054(7)
C201 0.0225(8) 0.0361(10) 0.0242(8) -0.0026(7) 0.0015(7) -0.0060(7)
C211 0.0234(9) 0.0366(10) 0.0281(9) 0.0021(7) -0.0067(7) 0.0014(7)
C221 0.0186(8) 0.0377(10) 0.0350(10) 0.0020(8) -0.0017(7) 0.0012(7)
C231 0.0191(8) 0.0344(10) 0.0450(11) 0.0028(8) -0.0113(8) 0.0043(7)
C241 0.0262(9) 0.0314(9) 0.0311(9) 0.0021(7) -0.0093(7) 0.0048(7)
C251 0.0208(8) 0.0319(9) 0.0288(9) -0.0003(7) -0.0040(7) 0.0034(7)
C261 0.0317(10) 0.0320(10) 0.0455(11) 0.0036(8) -0.0132(9) -0.0003(8)
C271 0.0494(13) 0.0353(11) 0.0647(15) 0.0117(10) -0.0179(11) 0.0046(10)
C281 0.0514(13) 0.0271(10) 0.0594(14) 0.0029(9) -0.0023(11) -0.0035(9)
C291 0.0423(12) 0.0408(12) 0.0695(16) -0.0010(11) -0.0126(11) -0.0158(10)
C301 0.0314(10) 0.0400(11) 0.0520(12) 0.0030(9) -0.0160(9) -0.0090(8)
Mg2 0.0158(3) 0.0270(3) 0.0219(3) -0.0030(2) -0.0042(2) 0.0028(2)
N12 0.0174(6) 0.0237(7) 0.0193(6) -0.0036(5) -0.0052(5) 0.0006(5)
N22 0.0208(7) 0.0296(7) 0.0202(7) -0.0047(6) -0.0044(5) 0.0035(6)
N32 0.0237(7) 0.0289(8) 0.0316(8) -0.0015(6) -0.0061(6) 0.0059(6)
N42 0.0217(7) 0.0327(8) 0.0274(7) -0.0037(6) -0.0031(6) 0.0002(6)
C12 0.0200(8) 0.0355(10) 0.0249(8) -0.0047(7) -0.0017(7) 0.0056(7)
C22 0.0157(7) 0.0215(8) 0.0237(8) -0.0059(6) -0.0043(6) -0.0009(6)
C32 0.0194(8) 0.0259(8) 0.0264(8) -0.0034(7) -0.0071(7) 0.0058(6)
C42 0.0209(8) 0.0243(8) 0.0243(8) -0.0009(6) -0.0075(6) 0.0001(6)
C52 0.0318(10) 0.0430(11) 0.0258(9) -0.0010(8) -0.0099(8) 0.0098(8)
C62 0.0178(8) 0.0260(8) 0.0199(8) -0.0042(6) -0.0030(6) 0.0052(6)
C72 0.0236(8) 0.0259(9) 0.0252(8) -0.0032(7) -0.0047(7) 0.0021(7)
C82 0.0373(10) 0.0288(9) 0.0323(10) 0.0010(8) -0.0058(8) -0.0012(8)
C92 0.0441(11) 0.0354(10) 0.0248(9) 0.0045(7) -0.0098(8) 0.0033(8)
C102 0.0310(9) 0.0379(10) 0.0242(8) -0.0033(7) -0.0105(7) 0.0024(8)
C112 0.0220(8) 0.0287(9) 0.0218(8) -0.0040(7) -0.0052(6) 0.0036(7)
C122 0.0328(10) 0.0274(9) 0.0305(9) -0.0036(7) -0.0094(8) -0.0051(7)
C132 0.0390(11) 0.0491(12) 0.0391(11) -0.0180(9) -0.0001(9) -0.0133(9)
C142 0.0281(10) 0.0384(11) 0.0425(11) -0.0039(9) -0.0089(8) -0.0037(8)
C152 0.0301(9) 0.0330(9) 0.0244(8) -0.0018(7) -0.0130(7) -0.0050(7)
C162 0.0371(10) 0.0351(10) 0.0375(10) -0.0073(8) -0.0157(8) 0.0014(8)
C172 0.0281(10) 0.0489(12) 0.0363(10) -0.0072(9) -0.0083(8) -0.0052(8)
C182 0.0202(8) 0.0292(9) 0.0201(8) -0.0028(6) -0.0058(6) 0.0044(6)
C192 0.0322(10) 0.0275(9) 0.0301(9) -0.0054(7) -0.0003(8) -0.0060(7)
C202 0.0273(9) 0.0314(9) 0.0260(9) -0.0023(7) 0.0023(7) -0.0070(7)
C212 0.0232(9) 0.0269(9) 0.0357(10) 0.0002(7) -0.0033(7) -0.0013(7)
C222 0.0227(9) 0.0293(10) 0.0503(12) -0.0046(8) -0.0024(8) 0.0026(7)
C232 0.0318(10) 0.0303(10) 0.0638(14) -0.0059(9) -0.0206(10) 0.0065(8)
C242 0.0440(12) 0.0348(10) 0.0402(11) -0.0006(8) -0.0201(9) 0.0072(9)
C252 0.0325(10) 0.0364(10) 0.0316(10) -0.0037(8) -0.0086(8) 0.0053(8)
C262 0.0319(10) 0.0341(10) 0.0446(11) -0.0030(9) -0.0035(9) 0.0037(8)
C272 0.0559(15) 0.0309(11) 0.0599(14) -0.0038(10) 0.0001(11) -0.0001(10)
C282 0.0546(15) 0.0454(13) 0.0555(14) -0.0090(11) 0.0003(11) -0.0237(11)
C292 0.0323(11) 0.0588(14) 0.0459(12) -0.0031(10) -0.0085(9) -0.0158(10)
C302 0.0234(9) 0.0433(11) 0.0326(10) -0.0013(8) -0.0053(7) -0.0029(8)
Mg3 0.0158(3) 0.0255(3) 0.0209(3) 0.0010(2) -0.0033(2) -0.0022(2)
N13 0.0181(6) 0.0228(7) 0.0191(6) 0.0028(5) -0.0035(5) 0.0007(5)
N23 0.0210(7) 0.0292(7) 0.0184(6) 0.0029(5) -0.0034(5) -0.0057(6)
N33 0.0210(7) 0.0286(8) 0.0297(8) -0.0021(6) -0.0055(6) -0.0037(6)
N43 0.0227(7) 0.0297(8) 0.0283(7) 0.0003(6) -0.0037(6) -0.0008(6)
C13 0.0216(8) 0.0316(9) 0.0277(9) 0.0066(7) -0.0004(7) -0.0062(7)
C23 0.0167(7) 0.0199(8) 0.0241(8) 0.0060(6) -0.0021(6) 0.0005(6)
C33 0.0219(8) 0.0261(8) 0.0265(8) 0.0026(7) -0.0058(7) -0.0070(7)
C43 0.0213(8) 0.0277(9) 0.0234(8) -0.0001(7) -0.0051(6) -0.0028(7)
C53 0.0358(10) 0.0502(12) 0.0265(9) 0.0016(8) -0.0091(8) -0.0194(9)
C63 0.0179(7) 0.0232(8) 0.0185(7) 0.0030(6) -0.0009(6) -0.0044(6)
C73 0.0210(8) 0.0247(8) 0.0266(8) 0.0038(7) 0.0011(7) -0.0031(6)
C83 0.0309(10) 0.0277(9) 0.0305(9) -0.0043(7) 0.0026(7) -0.0020(7)
C93 0.0345(10) 0.0357(10) 0.0253(9) -0.0055(8) -0.0017(8) -0.0101(8)
C103 0.0280(9) 0.0380(10) 0.0236(8) 0.0037(7) -0.0080(7) -0.0074(8)
C113 0.0198(8) 0.0271(9) 0.0228(8) 0.0045(7) -0.0044(6) -0.0037(6)
C123 0.0287(9) 0.0272(9) 0.0333(9) 0.0037(7) -0.0037(8) 0.0062(7)
C133 0.0354(11) 0.0433(12) 0.0453(12) 0.0189(9) 0.0019(9) 0.0114(9)
C143 0.0284(10) 0.0450(12) 0.0490(12) 0.0067(9) 0.0004(9) 0.0093(9)
C153 0.0317(9) 0.0304(9) 0.0308(9) 0.0012(7) -0.0156(8) 0.0046(7)
C163 0.0625(14) 0.0349(11) 0.0457(12) 0.0085(9) -0.0248(11) 0.0017(10)
C173 0.0308(11) 0.0501(13) 0.0561(13) -0.0050(10) -0.0149(10) 0.0124(9)
C183 0.0223(8) 0.0294(9) 0.0179(7) -0.0002(6) -0.0061(6) -0.0076(7)
C193 0.0245(9) 0.0330(9) 0.0246(8) 0.0036(7) -0.0053(7) 0.0014(7)
C203 0.0211(8) 0.0376(10) 0.0236(8) 0.0015(7) -0.0014(7) -0.0014(7)
C213 0.0218(8) 0.0246(8) 0.0288(9) -0.0021(7) -0.0051(7) 0.0015(6)
C223 0.0215(8) 0.0288(9) 0.0364(10) 0.0027(7) -0.0030(7) -0.0019(7)
C233 0.0346(10) 0.0358(10) 0.0482(12) 0.0004(9) -0.0169(9) -0.0111(8)
C243 0.0372(10) 0.0351(10) 0.0339(10) -0.0052(8) -0.0129(8) -0.0029(8)
C253 0.0279(9) 0.0340(10) 0.0285(9) -0.0014(7) -0.0046(7) -0.0023(7)
C263 0.0310(10) 0.0348(11) 0.0504(12) -0.0025(9) -0.0048(9) -0.0052(8)
C273 0.0522(14) 0.0289(11) 0.0681(15) -0.0053(10) -0.0113(12) -0.0021(9)
C283 0.0516(14) 0.0335(11) 0.0647(15) -0.0025(10) -0.0111(11) 0.0163(10)
C293 0.0290(10) 0.0420(12) 0.0557(13) 0.0012(10) -0.0100(9) 0.0099(9)
C303 0.0246(9) 0.0326(10) 0.0406(10) 0.0008(8) -0.0089(8) 0.0011(7)
Mg4 0.0154(3) 0.0334(3) 0.0200(3) -0.0015(2) -0.0031(2) -0.0014(2)
N14 0.0183(7) 0.0249(7) 0.0193(6) 0.0007(5) -0.0036(5) -0.0003(5)
N24 0.0220(7) 0.0354(8) 0.0203(7) 0.0028(6) -0.0041(6) -0.0027(6)
N34 0.0189(7) 0.0439(9) 0.0274(8) -0.0037(6) -0.0054(6) -0.0045(6)
N44 0.0189(7) 0.0354(8) 0.0252(7) -0.0016(6) -0.0024(6) 0.0018(6)
C14 0.0207(9) 0.0519(12) 0.0291(9) -0.0008(8) -0.0004(7) -0.0067(8)
C24 0.0180(8) 0.0241(8) 0.0264(8) -0.0011(7) -0.0028(6) -0.0024(6)
C34 0.0175(8) 0.0341(9) 0.0286(9) -0.0013(7) -0.0067(7) -0.0014(7)
C44 0.0238(8) 0.0271(9) 0.0260(8) -0.0010(7) -0.0091(7) 0.0003(7)
C54 0.0292(10) 0.0607(13) 0.0310(10) 0.0041(9) -0.0127(8) 0.0009(9)
C64 0.0158(7) 0.0314(9) 0.0185(7) 0.0013(6) 0.0001(6) -0.0030(6)
C74 0.0200(8) 0.0320(9) 0.0240(8) -0.0008(7) -0.0003(7) -0.0027(7)
C84 0.0348(10) 0.0399(11) 0.0282(9) -0.0088(8) -0.0041(8) -0.0046(8)
C94 0.0379(11) 0.0612(14) 0.0218(9) -0.0022(9) -0.0100(8) -0.0065(9)
C104 0.0331(10) 0.0516(12) 0.0287(9) 0.0089(9) -0.0109(8) 0.0001(9)
C114 0.0223(8) 0.0344(10) 0.0248(8) 0.0041(7) -0.0034(7) -0.0004(7)
C124 0.0302(9) 0.0286(9) 0.0321(9) -0.0027(7) -0.0055(8) 0.0004(7)
C134 0.0431(12) 0.0430(12) 0.0436(12) 0.0095(9) -0.0015(10) -0.0018(9)
C144 0.0419(12) 0.0411(12) 0.0542(13) -0.0006(10) 0.0014(10) 0.0119(9)
C154 0.0398(11) 0.0337(10) 0.0303(9) 0.0046(8) -0.0072(8) 0.0064(8)
C164 0.0709(17) 0.0394(12) 0.0544(14) 0.0081(10) 0.0013(12) -0.0038(11)
C174 0.0502(13) 0.0600(14) 0.0404(12) 0.0044(10) -0.0101(10) 0.0232(11)
C184 0.0223(8) 0.0350(9) 0.0191(8) 0.0037(7) -0.0065(6) -0.0026(7)
C194 0.0449(11) 0.0304(10) 0.0259(9) 0.0018(7) -0.0031(8) -0.0080(8)
C204 0.0419(11) 0.0314(10) 0.0231(9) -0.0027(7) -0.0020(8) 0.0007(8)
C214 0.0256(9) 0.0328(10) 0.0304(9) -0.0030(7) -0.0059(7) -0.0011(7)
C224 0.0205(9) 0.0353(10) 0.0397(10) -0.0027(8) -0.0002(8) -0.0012(7)
C234 0.0232(9) 0.0329(10) 0.0557(12) -0.0006(9) -0.0136(9) -0.0048(7)
C244 0.0342(10) 0.0352(10) 0.0367(10) -0.0008(8) -0.0168(8) -0.0068(8)
C254 0.0274(9) 0.0361(10) 0.0287(9) -0.0009(7) -0.0068(7) -0.0040(7)
C264 0.0189(8) 0.0342(10) 0.0350(10) 0.0031(8) -0.0032(7) -0.0016(7)
C274 0.0333(10) 0.0338(10) 0.0400(11) 0.0030(8) -0.0059(8) -0.0080(8)
C284 0.0433(12) 0.0316(10) 0.0422(11) -0.0003(8) -0.0045(9) 0.0047(9)
C294 0.0298(10) 0.0451(12) 0.0532(13) -0.0050(10) -0.0104(9) 0.0135(9)
C304 0.0214(9) 0.0466(11) 0.0393(10) -0.0064(9) -0.0087(8) 0.0068(8)

loop_
_atom_type_symbol
_atom_type_description
_atom_type_scat_dispersion_real
_atom_type_scat_dispersion_imag
_atom_type_scat_source
C C 0.0033 0.0016 'International Tables Vol C Tables 4.2.6.8 and 6.1.1.4'
H H 0.0000 0.0000 'International Tables Vol C Tables 4.2.6.8 and 6.1.1.4'
Mg Mg 0.0486 0.0363 'International Tables Vol C Tables 4.2.6.8 and 6.1.1.4'
N N 0.0061 0.0033 'International Tables Vol C Tables 4.2.6.8 and 6.1.1.4'

loop_
_geom_angle_atom_site_label_1
_geom_angle_atom_site_label_2
_geom_angle_atom_site_label_3
_geom_angle
_geom_angle_site_symmetry_1
_geom_angle_site_symmetry_3
N31 Mg1 N21 125.88(6) . .
N31 Mg1 N11 120.97(6) . .
N21 Mg1 N11 91.86(6) . .
N31 Mg1 N41 104.23(6) . .
N21 Mg1 N41 101.02(6) . .
N11 Mg1 N41 111.23(6) . .
C21 N11 C61 120.36(13) . .
C21 N11 Mg1 121.49(11) . .
C61 N11 Mg1 117.87(10) . .
C41 N21 C181 120.15(13) . .
C41 N21 Mg1 120.92(11) . .
C181 N21 Mg1 118.45(10) . .
C211 N31 C251 112.56(14) . .
C211 N31 Mg1 123.32(11) . .
C251 N31 Mg1 123.94(11) . .
C261 N41 C301 117.00(16) . .
C261 N41 Mg1 122.51(12) . .
C301 N41 Mg1 120.33(13) . .
C21 C11 H11A 109.5 . .
C21 C11 H11B 109.5 . .
H11A C11 H11B 109.5 . .
C21 C11 H11C 109.5 . .
H11A C11 H11C 109.5 . .
H11B C11 H11C 109.5 . .
N11 C21 C31 123.44(14) . .
N11 C21 C11 120.21(14) . .
C31 C21 C11 116.33(14) . .
C41 C31 C21 128.75(15) . .
C41 C31 H31 115.6 . .
C21 C31 H31 115.6 . .
N21 C41 C31 123.05(15) . .
N21 C41 C51 119.97(14) . .
C31 C41 C51 116.94(14) . .
C41 C51 H51A 109.5 . .
C41 C51 H51B 109.5 . .
H51A C51 H51B 109.5 . .
C41 C51 H51C 109.5 . .
H51A C51 H51C 109.5 . .
H51B C51 H51C 109.5 . .
C111 C61 C71 121.18(15) . .
C111 C61 N11 120.10(14) . .
C71 C61 N11 118.26(14) . .
C81 C71 C61 118.06(16) . .
C81 C71 C121 120.34(16) . .
C61 C71 C121 121.51(14) . .
C91 C81 C71 121.36(17) . .
C91 C81 H81 119.3 . .
C71 C81 H81 119.3 . .
C101 C91 C81 119.94(17) . .
C101 C91 H91 120.0 . .
C81 C91 H91 120.0 . .
C91 C101 C111 121.37(17) . .
C91 C101 H101 119.3 . .
C111 C101 H101 119.3 . .
C101 C111 C61 118.09(16) . .
C101 C111 C151 120.20(16) . .
C61 C111 C151 121.70(15) . .
C71 C121 C141 113.05(15) . .
C71 C121 C131 110.52(14) . .
C141 C121 C131 111.23(15) . .
C71 C121 H121 107.2 . .
C141 C121 H121 107.2 . .
C131 C121 H121 107.2 . .
C121 C131 H13A 109.5 . .
C121 C131 H13B 109.5 . .
H13A C131 H13B 109.5 . .
C121 C131 H13C 109.5 . .
H13A C131 H13C 109.5 . .
H13B C131 H13C 109.5 . .
C121 C141 H14A 109.5 . .
C121 C141 H14B 109.5 . .
H14A C141 H14B 109.5 . .
C121 C141 H14C 109.5 . .
H14A C141 H14C 109.5 . .
H14B C141 H14C 109.5 . .
C161 C151 C111 111.39(17) . .
C161 C151 C171 110.3(2) . .
C111 C151 C171 112.15(18) . .
C161 C151 H151 107.6 . .
C111 C151 H151 107.6 . .
C171 C151 H151 107.6 . .
C151 C161 H16A 109.5 . .
C151 C161 H16B 109.5 . .
H16A C161 H16B 109.5 . .
C151 C161 H16C 109.5 . .
H16A C161 H16C 109.5 . .
H16B C161 H16C 109.5 . .
C151 C171 H17A 109.5 . .
C151 C171 H17B 109.5 . .
H17A C171 H17B 109.5 . .
C151 C171 H17C 109.5 . .
H17A C171 H17C 109.5 . .
H17B C171 H17C 109.5 . .
C202 C181 C191 118.09(15) . .
C202 C181 N21 122.99(14) . .
C191 C181 N21 118.76(15) . .
C201 C191 C181 120.87(16) . .
C201 C191 H191 119.6 . .
C181 C191 H191 119.6 . .
C182 C201 C191 121.11(16) . .
C182 C201 H201 119.4 . .
C191 C201 H201 119.4 . .
C221 C211 N31 126.74(16) . .
C221 C211 H211 116.6 . .
N31 C211 H211 116.6 . .
C211 C221 C231 122.49(16) . .
C211 C221 H221 118.8 . .
C231 C221 H221 118.8 . .
C241 C231 C221 109.00(14) . .
C241 C231 H23A 109.9 . .
C221 C231 H23A 109.9 . .
C241 C231 H23B 109.9 . .
C221 C231 H23B 109.9 . .
H23A C231 H23B 108.3 . .
C251 C241 C231 122.73(16) . .
C251 C241 H241 118.6 . .
C231 C241 H241 118.6 . .
C241 C251 N31 126.24(16) . .
C241 C251 H251 116.9 . .
N31 C251 H251 116.9 . .
N41 C261 C271 122.89(19) . .
N41 C261 H261 118.6 . .
C271 C261 H261 118.6 . .
C281 C271 C261 119.2(2) . .
C281 C271 H271 120.4 . .
C261 C271 H271 120.4 . .
C291 C281 C271 118.69(19) . .
C291 C281 H281 120.7 . .
C271 C281 H281 120.7 . .
C281 C291 C301 119.0(2) . .
C281 C291 H291 120.5 . .
C301 C291 H291 120.5 . .
N41 C301 C291 123.2(2) . .
N41 C301 H301 118.4 . .
C291 C301 H301 118.4 . .
N32 Mg2 N22 124.58(6) . .
N32 Mg2 N12 123.00(6) . .
N22 Mg2 N12 90.73(6) . .
N32 Mg2 N42 105.48(6) . .
N22 Mg2 N42 99.88(6) . .
N12 Mg2 N42 110.76(6) . .
C22 N12 C62 119.74(13) . .
C22 N12 Mg2 122.56(11) . .
C62 N12 Mg2 117.70(10) . .
C42 N22 C182 121.16(13) . .
C42 N22 Mg2 123.71(11) . .
C182 N22 Mg2 115.10(10) . .
C212 N32 C252 112.79(15) . .
C212 N32 Mg2 122.29(12) . .
C252 N32 Mg2 124.54(12) . .
C302 N42 C262 117.75(16) . .
C302 N42 Mg2 121.49(13) . .
C262 N42 Mg2 120.75(12) . .
C22 C12 H12A 109.5 . .
C22 C12 H12B 109.5 . .
H12A C12 H12B 109.5 . .
C22 C12 H12C 109.5 . .
H12A C12 H12C 109.5 . .
H12B C12 H12C 109.5 . .
N12 C22 C32 123.65(14) . .
N12 C22 C12 119.60(14) . .
C32 C22 C12 116.71(14) . .
C42 C32 C22 128.11(15) . .
C42 C32 H32 115.9 . .
C22 C32 H32 115.9 . .
N22 C42 C32 122.96(14) . .
N22 C42 C52 119.59(15) . .
C32 C42 C52 117.43(14) . .
C42 C52 H52A 109.5 . .
C42 C52 H52B 109.5 . .
H52A C52 H52B 109.5 . .
C42 C52 H52C 109.5 . .
H52A C52 H52C 109.5 . .
H52B C52 H52C 109.5 . .
C112 C62 C72 120.92(15) . .
C112 C62 N12 120.00(14) . .
C72 C62 N12 118.79(14) . .
C82 C72 C62 118.14(15) . .
C82 C72 C122 120.69(15) . .
C62 C72 C122 121.11(15) . .
C92 C82 C72 121.52(17) . .
C92 C82 H82 119.2 . .
C72 C82 H82 119.2 . .
C102 C92 C82 119.67(16) . .
C102 C92 H92 120.2 . .
C82 C92 H92 120.2 . .
C92 C102 C112 121.16(16) . .
C92 C102 H102 119.4 . .
C112 C102 H102 119.4 . .
C102 C112 C62 118.58(16) . .
C102 C112 C152 119.74(15) . .
C62 C112 C152 121.69(14) . .
C72 C122 C142 113.41(15) . .
C72 C122 C132 110.42(15) . .
C142 C122 C132 110.52(15) . .
C72 C122 H122 107.4 . .
C142 C122 H122 107.4 . .
C132 C122 H122 107.4 . .
C122 C132 H13D 109.5 . .
C122 C132 H13E 109.5 . .
H13D C132 H13E 109.5 . .
C122 C132 H13F 109.5 . .
H13D C132 H13F 109.5 . .
H13E C132 H13F 109.5 . .
C122 C142 H14D 109.5 . .
C122 C142 H14E 109.5 . .
H14D C142 H14E 109.5 . .
C122 C142 H14F 109.5 . .
H14D C142 H14F 109.5 . .
H14E C142 H14F 109.5 . .
C112 C152 C162 110.89(15) . .
C112 C152 C172 111.41(15) . .
C162 C152 C172 110.87(14) . .
C112 C152 H152 107.8 . .
C162 C152 H152 107.8 . .
C172 C152 H152 107.8 . .
C152 C162 H16D 109.5 . .
C152 C162 H16E 109.5 . .
H16D C162 H16E 109.5 . .
C152 C162 H16F 109.5 . .
H16D C162 H16F 109.5 . .
H16E C162 H16F 109.5 . .
C152 C172 H17D 109.5 . .
C152 C172 H17E 109.5 . .
H17D C172 H17E 109.5 . .
C152 C172 H17F 109.5 . .
H17D C172 H17F 109.5 . .
H17E C172 H17F 109.5 . .
C201 C182 C192 118.17(15) . .
C201 C182 N22 119.90(15) . .
C192 C182 N22 121.48(15) . .
C202 C192 C182 120.78(16) . .
C202 C192 H192 119.6 . .
C182 C192 H192 119.6 . .
C181 C202 C192 120.90(16) . .
C181 C202 H202 119.6 . .
C192 C202 H202 119.6 . .
C222 C212 N32 126.17(18) . .
C222 C212 H212 116.9 . .
N32 C212 H212 116.9 . .
C212 C222 C232 122.71(18) . .
C212 C222 H222 118.6 . .
C232 C222 H222 118.6 . .
C242 C232 C222 108.65(15) . .
C242 C232 H23C 110.0 . .
C222 C232 H23C 110.0 . .
C242 C232 H23D 110.0 . .
C222 C232 H23D 110.0 . .
H23C C232 H23D 108.3 . .
C252 C242 C232 122.68(18) . .
C252 C242 H242 118.7 . .
C232 C242 H242 118.7 . .
C242 C252 N32 126.20(18) . .
C242 C252 H252 116.9 . .
N32 C252 H252 116.9 . .
N42 C262 C272 122.9(2) . .
N42 C262 H262 118.6 . .
C272 C262 H262 118.6 . .
C262 C272 C282 118.5(2) . .
C262 C272 H272 120.7 . .
C282 C272 H272 120.7 . .
C292 C282 C272 119.3(2) . .
C292 C282 H282 120.4 . .
C272 C282 H282 120.4 . .
C282 C292 C302 119.1(2) . .
C282 C292 H292 120.5 . .
C302 C292 H292 120.5 . .
N42 C302 C292 122.51(19) . .
N42 C302 H302 118.7 . .
C292 C302 H302 118.7 . .
N33 Mg3 N23 123.81(6) . .
N33 Mg3 N13 123.18(6) . .
N23 Mg3 N13 90.88(5) . .
N33 Mg3 N43 104.47(6) . .
N23 Mg3 N43 100.86(6) . .
N13 Mg3 N43 111.66(6) . .
C23 N13 C63 119.37(13) . .
C23 N13 Mg3 122.37(11) . .
C63 N13 Mg3 118.22(10) . .
C43 N23 C183 120.01(13) . .
C43 N23 Mg3 122.44(11) . .
C183 N23 Mg3 117.45(10) . .
C213 N33 C253 112.29(14) . .
C213 N33 Mg3 122.83(11) . .
C253 N33 Mg3 124.70(11) . .
C263 N43 C303 117.38(16) . .
C263 N43 Mg3 120.68(12) . .
C303 N43 Mg3 121.91(12) . .
C23 C13 H13G 109.5 . .
C23 C13 H13H 109.5 . .
H13G C13 H13H 109.5 . .
C23 C13 H13I 109.5 . .
H13G C13 H13I 109.5 . .
H13H C13 H13I 109.5 . .
N13 C23 C33 123.69(14) . .
N13 C23 C13 119.60(14) . .
C33 C23 C13 116.67(14) . .
C43 C33 C23 128.23(15) . .
C43 C33 H33 115.9 . .
C23 C33 H33 115.9 . .
N23 C43 C33 123.00(15) . .
N23 C43 C53 120.30(14) . .
C33 C43 C53 116.70(14) . .
C43 C53 H53A 109.5 . .
C43 C53 H53B 109.5 . .
H53A C53 H53B 109.5 . .
C43 C53 H53C 109.5 . .
H53A C53 H53C 109.5 . .
H53B C53 H53C 109.5 . .
C113 C63 C73 120.77(15) . .
C113 C63 N13 119.80(14) . .
C73 C63 N13 119.17(14) . .
C83 C73 C63 118.58(16) . .
C83 C73 C123 121.02(16) . .
C63 C73 C123 120.35(15) . .
C93 C83 C73 121.10(17) . .
C93 C83 H83 119.4 . .
C73 C83 H83 119.4 . .
C103 C93 C83 119.92(17) . .
C103 C93 H93 120.0 . .
C83 C93 H93 120.0 . .
C93 C103 C113 121.30(16) . .
C93 C103 H103 119.3 . .
C113 C103 H103 119.3 . .
C103 C113 C63 118.30(16) . .
C103 C113 C153 120.19(15) . .
C63 C113 C153 121.51(15) . .
C73 C123 C143 113.83(15) . .
C73 C123 C133 110.73(15) . .
C143 C123 C133 110.61(15) . .
C73 C123 H123 107.1 . .
C143 C123 H123 107.1 . .
C133 C123 H123 107.1 . .
C123 C133 H13J 109.5 . .
C123 C133 H13K 109.5 . .
H13J C133 H13K 109.5 . .
C123 C133 H13L 109.5 . .
H13J C133 H13L 109.5 . .
H13K C133 H13L 109.5 . .
C123 C143 H14G 109.5 . .
C123 C143 H14H 109.5 . .
H14G C143 H14H 109.5 . .
C123 C143 H14I 109.5 . .
H14G C143 H14I 109.5 . .
H14H C143 H14I 109.5 . .
C113 C153 C163 111.50(16) . .
C113 C153 C173 110.88(15) . .
C163 C153 C173 110.68(16) . .
C113 C153 H153 107.9 . .
C163 C153 H153 107.9 . .
C173 C153 H153 107.9 . .
C153 C163 H16G 109.5 . .
C153 C163 H16H 109.5 . .
H16G C163 H16H 109.5 . .
C153 C163 H16I 109.5 . .
H16G C163 H16I 109.5 . .
H16H C163 H16I 109.5 . .
C153 C173 H17G 109.5 . .
C153 C173 H17H 109.5 . .
H17G C173 H17H 109.5 . .
C153 C173 H17I 109.5 . .
H17G C173 H17I 109.5 . .
H17H C173 H17I 109.5 . .
C193 C183 C203 118.01(15) . 2_656
C193 C183 N23 120.04(15) . .
C203 C183 N23 121.71(15) 2_656 .
C203 C193 C183 121.25(16) . .
C203 C193 H193 119.4 . .
C183 C193 H193 119.4 . .
C193 C203 C183 120.74(16) . 2_656
C193 C203 H203 119.6 . .
C183 C203 H203 119.6 2_656 .
C223 C213 N33 126.76(16) . .
C223 C213 H213 116.6 . .
N33 C213 H213 116.6 . .
C213 C223 C233 122.51(16) . .
C213 C223 H223 118.7 . .
C233 C223 H223 118.7 . .
C243 C233 C223 108.72(15) . .
C243 C233 H23E 109.9 . .
C223 C233 H23E 109.9 . .
C243 C233 H23F 109.9 . .
C223 C233 H23F 109.9 . .
H23E C233 H23F 108.3 . .
C253 C243 C233 123.02(17) . .
C253 C243 H243 118.5 . .
C233 C243 H243 118.5 . .
C243 C253 N33 126.41(17) . .
C243 C253 H253 116.8 . .
N33 C253 H253 116.8 . .
N43 C263 C273 123.09(19) . .
N43 C263 H263 118.5 . .
C273 C263 H263 118.5 . .
C263 C273 C283 118.5(2) . .
C263 C273 H273 120.8 . .
C283 C273 H273 120.8 . .
C293 C283 C273 118.93(19) . .
C293 C283 H283 120.5 . .
C273 C283 H283 120.5 . .
C283 C293 C303 119.22(19) . .
C283 C293 H293 120.4 . .
C303 C293 H293 120.4 . .
N43 C303 C293 122.85(18) . .
N43 C303 H303 118.6 . .
C293 C303 H303 118.6 . .
N34 Mg4 N24 123.42(6) . .
N34 Mg4 N14 124.96(6) . .
N24 Mg4 N14 91.38(6) . .
N34 Mg4 N44 106.00(6) . .
N24 Mg4 N44 97.14(6) . .
N14 Mg4 N44 110.47(6) . .
C24 N14 C64 119.43(13) . .
C24 N14 Mg4 123.11(11) . .
C64 N14 Mg4 117.32(10) . .
C44 N24 C184 122.50(14) . .
C44 N24 Mg4 125.00(11) . .
C184 N24 Mg4 111.65(10) . .
C254 N34 C214 112.88(14) . .
C254 N34 Mg4 124.26(12) . .
C214 N34 Mg4 122.52(12) . .
C304 N44 C264 117.21(16) . .
C304 N44 Mg4 123.41(12) . .
C264 N44 Mg4 119.38(12) . .
C24 C14 H14J 109.5 . .
C24 C14 H14K 109.5 . .
H14J C14 H14K 109.5 . .
C24 C14 H14L 109.5 . .
H14J C14 H14L 109.5 . .
H14K C14 H14L 109.5 . .
N14 C24 C34 124.13(15) . .
N14 C24 C14 119.69(15) . .
C34 C24 C14 116.18(14) . .
C44 C34 C24 128.70(15) . .
C44 C34 H34 115.6 . .
C24 C34 H34 115.6 . .
N24 C44 C34 122.40(15) . .
N24 C44 C54 119.84(15) . .
C34 C44 C54 117.76(15) . .
C44 C54 H54A 109.5 . .
C44 C54 H54B 109.5 . .
H54A C54 H54B 109.5 . .
C44 C54 H54C 109.5 . .
H54A C54 H54C 109.5 . .
H54B C54 H54C 109.5 . .
C74 C64 C114 121.12(15) . .
C74 C64 N14 118.67(14) . .
C114 C64 N14 119.90(15) . .
C84 C74 C64 118.44(16) . .
C84 C74 C124 120.18(16) . .
C64 C74 C124 121.35(15) . .
C94 C84 C74 121.19(18) . .
C94 C84 H84 119.4 . .
C74 C84 H84 119.4 . .
C104 C94 C84 119.82(17) . .
C104 C94 H94 120.1 . .
C84 C94 H94 120.1 . .
C94 C104 C114 121.51(18) . .
C94 C104 H104 119.2 . .
C114 C104 H104 119.2 . .
C104 C114 C64 117.91(17) . .
C104 C114 C154 120.09(16) . .
C64 C114 C154 121.98(15) . .
C74 C124 C144 112.30(16) . .
C74 C124 C134 111.19(15) . .
C144 C124 C134 110.88(16) . .
C74 C124 H124 107.4 . .
C144 C124 H124 107.4 . .
C134 C124 H124 107.4 . .
C124 C134 H13M 109.5 . .
C124 C134 H13N 109.5 . .
H13M C134 H13N 109.5 . .
C124 C134 H13O 109.5 . .
H13M C134 H13O 109.5 . .
H13N C134 H13O 109.5 . .
C124 C144 H14M 109.5 . .
C124 C144 H14N 109.5 . .
H14M C144 H14N 109.5 . .
C124 C144 H14O 109.5 . .
H14M C144 H14O 109.5 . .
H14N C144 H14O 109.5 . .
C114 C154 C164 112.50(16) . .
C114 C154 C174 109.78(17) . .
C164 C154 C174 110.16(18) . .
C114 C154 H154 108.1 . .
C164 C154 H154 108.1 . .
C174 C154 H154 108.1 . .
C154 C164 H16J 109.5 . .
C154 C164 H16K 109.5 . .
H16J C164 H16K 109.5 . .
C154 C164 H16L 109.5 . .
H16J C164 H16L 109.5 . .
H16K C164 H16L 109.5 . .
C154 C174 H17J 109.5 . .
C154 C174 H17K 109.5 . .
H17J C174 H17K 109.5 . .
C154 C174 H17L 109.5 . .
H17J C174 H17L 109.5 . .
H17K C174 H17L 109.5 . .
C204 C184 C194 118.75(16) 2_666 .
C204 C184 N24 119.73(15) 2_666 .
C194 C184 N24 120.94(15) . .
C184 C194 C204 120.69(17) . .
C184 C194 H194 119.7 . .
C204 C194 H194 119.7 . .
C184 C204 C194 120.56(17) 2_666 .
C184 C204 H204 119.7 2_666 .
C194 C204 H204 119.7 . .
C224 C214 N34 126.33(17) . .
C224 C214 H214 116.8 . .
N34 C214 H214 116.8 . .
C214 C224 C234 122.54(17) . .
C214 C224 H224 118.7 . .
C234 C224 H224 118.7 . .
C244 C234 C224 108.91(15) . .
C244 C234 H23G 109.9 . .
C224 C234 H23G 109.9 . .
C244 C234 H23H 109.9 . .
C224 C234 H23H 109.9 . .
H23G C234 H23H 108.3 . .
C254 C244 C234 122.99(17) . .
C254 C244 H244 118.5 . .
C234 C244 H244 118.5 . .
C244 C254 N34 126.22(17) . .
C244 C254 H254 116.9 . .
N34 C254 H254 116.9 . .
N44 C264 C274 122.92(17) . .
N44 C264 H264 118.5 . .
C274 C264 H264 118.5 . .
C264 C274 C284 119.20(18) . .
C264 C274 H274 120.4 . .
C284 C274 H274 120.4 . .
C294 C284 C274 118.48(19) . .
C294 C284 H284 120.8 . .
C274 C284 H284 120.8 . .
C284 C294 C304 119.21(18) . .
C284 C294 H294 120.4 . .
C304 C294 H294 120.4 . .
N44 C304 C294 122.98(18) . .
N44 C304 H304 118.5 . .
C294 C304 H304 118.5 . .

loop_
_geom_bond_atom_site_label_1
_geom_bond_atom_site_label_2
_geom_bond_distance
_geom_bond_site_symmetry_2
Mg1 N31 1.9893(15) .
Mg1 N21 2.0227(14) .
Mg1 N11 2.0322(14) .
Mg1 N41 2.1464(15) .
N11 C21 1.325(2) .
N11 C61 1.435(2) .
N21 C41 1.338(2) .
N21 C181 1.420(2) .
N31 C211 1.382(2) .
N31 C251 1.392(2) .
N41 C261 1.335(2) .
N41 C301 1.340(2) .
C11 C21 1.513(2) .
C11 H11A 0.9800 .
C11 H11B 0.9800 .
C11 H11C 0.9800 .
C21 C31 1.407(2) .
C31 C41 1.396(2) .
C31 H31 0.9500 .
C41 C51 1.514(2) .
C51 H51A 0.9800 .
C51 H51B 0.9800 .
C51 H51C 0.9800 .
C61 C111 1.402(2) .
C61 C71 1.408(2) .
C71 C81 1.392(2) .
C71 C121 1.522(2) .
C81 C91 1.378(3) .
C81 H81 0.9500 .
C91 C101 1.374(3) .
C91 H91 0.9500 .
C101 C111 1.396(2) .
C101 H101 0.9500 .
C111 C151 1.516(3) .
C121 C141 1.524(2) .
C121 C131 1.535(2) .
C121 H121 1.0000 .
C131 H13A 0.9800 .
C131 H13B 0.9800 .
C131 H13C 0.9800 .
C141 H14A 0.9800 .
C141 H14B 0.9800 .
C141 H14C 0.9800 .
C151 C161 1.510(3) .
C151 C171 1.520(3) .
C151 H151 1.0000 .
C161 H16A 0.9800 .
C161 H16B 0.9800 .
C161 H16C 0.9800 .
C171 H17A 0.9800 .
C171 H17B 0.9800 .
C171 H17C 0.9800 .
C181 C202 1.383(2) .
C181 C191 1.393(2) .
C191 C201 1.382(2) .
C191 H191 0.9500 .
C201 C182 1.381(2) .
C201 H201 0.9500 .
C211 C221 1.338(2) .
C211 H211 0.9500 .
C221 C231 1.498(3) .
C221 H221 0.9500 .
C231 C241 1.497(2) .
C231 H23A 0.9900 .
C231 H23B 0.9900 .
C241 C251 1.338(2) .
C241 H241 0.9500 .
C251 H251 0.9500 .
C261 C271 1.376(3) .
C261 H261 0.9500 .
C271 C281 1.370(3) .
C271 H271 0.9500 .
C281 C291 1.367(3) .
C281 H281 0.9500 .
C291 C301 1.373(3) .
C291 H291 0.9500 .
C301 H301 0.9500 .
Mg2 N32 1.9987(15) .
Mg2 N22 2.0316(14) .
Mg2 N12 2.0378(14) .
Mg2 N42 2.1342(15) .
N12 C22 1.329(2) .
N12 C62 1.435(2) .
N22 C42 1.327(2) .
N22 C182 1.425(2) .
N32 C212 1.382(2) .
N32 C252 1.391(2) .
N42 C302 1.341(2) .
N42 C262 1.345(2) .
C12 C22 1.508(2) .
C12 H12A 0.9800 .
C12 H12B 0.9800 .
C12 H12C 0.9800 .
C22 C32 1.410(2) .
C32 C42 1.403(2) .
C32 H32 0.9500 .
C42 C52 1.513(2) .
C52 H52A 0.9800 .
C52 H52B 0.9800 .
C52 H52C 0.9800 .
C62 C112 1.400(2) .
C62 C72 1.409(2) .
C72 C82 1.394(2) .
C72 C122 1.517(2) .
C82 C92 1.381(3) .
C82 H82 0.9500 .
C92 C102 1.379(3) .
C92 H92 0.9500 .
C102 C112 1.397(2) .
C102 H102 0.9500 .
C112 C152 1.513(2) .
C122 C142 1.521(2) .
C122 C132 1.529(3) .
C122 H122 1.0000 .
C132 H13D 0.9800 .
C132 H13E 0.9800 .
C132 H13F 0.9800 .
C142 H14D 0.9800 .
C142 H14E 0.9800 .
C142 H14F 0.9800 .
C152 C162 1.528(3) .
C152 C172 1.534(2) .
C152 H152 1.0000 .
C162 H16D 0.9800 .
C162 H16E 0.9800 .
C162 H16F 0.9800 .
C172 H17D 0.9800 .
C172 H17E 0.9800 .
C172 H17F 0.9800 .
C182 C192 1.392(2) .
C192 C202 1.388(2) .
C192 H192 0.9500 .
C202 H202 0.9500 .
C212 C222 1.342(2) .
C212 H212 0.9500 .
C222 C232 1.499(3) .
C222 H222 0.9500 .
C232 C242 1.499(3) .
C232 H23C 0.9900 .
C232 H23D 0.9900 .
C242 C252 1.338(3) .
C242 H242 0.9500 .
C252 H252 0.9500 .
C262 C272 1.373(3) .
C262 H262 0.9500 .
C272 C282 1.383(3) .
C272 H272 0.9500 .
C282 C292 1.369(3) .
C282 H282 0.9500 .
C292 C302 1.378(3) .
C292 H292 0.9500 .
C302 H302 0.9500 .
Mg3 N33 1.9984(14) .
Mg3 N23 2.0363(14) .
Mg3 N13 2.0405(14) .
Mg3 N43 2.1450(15) .
N13 C23 1.327(2) .
N13 C63 1.437(2) .
N23 C43 1.333(2) .
N23 C183 1.422(2) .
N33 C213 1.385(2) .
N33 C253 1.393(2) .
N43 C263 1.339(2) .
N43 C303 1.341(2) .
C13 C23 1.517(2) .
C13 H13G 0.9800 .
C13 H13H 0.9800 .
C13 H13I 0.9800 .
C23 C33 1.408(2) .
C33 C43 1.405(2) .
C33 H33 0.9500 .
C43 C53 1.511(2) .
C53 H53A 0.9800 .
C53 H53B 0.9800 .
C53 H53C 0.9800 .
C63 C113 1.405(2) .
C63 C73 1.406(2) .
C73 C83 1.388(2) .
C73 C123 1.522(2) .
C83 C93 1.382(3) .
C83 H83 0.9500 .
C93 C103 1.375(3) .
C93 H93 0.9500 .
C103 C113 1.394(2) .
C103 H103 0.9500 .
C113 C153 1.515(2) .
C123 C143 1.523(3) .
C123 C133 1.528(2) .
C123 H123 1.0000 .
C133 H13J 0.9800 .
C133 H13K 0.9800 .
C133 H13L 0.9800 .
C143 H14G 0.9800 .
C143 H14H 0.9800 .
C143 H14I 0.9800 .
C153 C163 1.529(3) .
C153 C173 1.530(3) .
C153 H153 1.0000 .
C163 H16G 0.9800 .
C163 H16H 0.9800 .
C163 H16I 0.9800 .
C173 H17G 0.9800 .
C173 H17H 0.9800 .
C173 H17I 0.9800 .
C183 C193 1.388(2) .
C183 C203 1.392(2) 2_656
C193 C203 1.387(2) .
C193 H193 0.9500 .
C203 C183 1.392(2) 2_656
C203 H203 0.9500 .
C213 C223 1.339(2) .
C213 H213 0.9500 .
C223 C233 1.500(3) .
C223 H223 0.9500 .
C233 C243 1.497(3) .
C233 H23E 0.9900 .
C233 H23F 0.9900 .
C243 C253 1.332(3) .
C243 H243 0.9500 .
C253 H253 0.9500 .
C263 C273 1.380(3) .
C263 H263 0.9500 .
C273 C283 1.380(3) .
C273 H273 0.9500 .
C283 C293 1.371(3) .
C283 H283 0.9500 .
C293 C303 1.373(3) .
C293 H293 0.9500 .
C303 H303 0.9500 .
Mg4 N34 1.9897(15) .
Mg4 N24 2.0202(15) .
Mg4 N14 2.0239(14) .
Mg4 N44 2.1332(16) .
N14 C24 1.330(2) .
N14 C64 1.435(2) .
N24 C44 1.321(2) .
N24 C184 1.427(2) .
N34 C254 1.386(2) .
N34 C214 1.386(2) .
N44 C304 1.341(2) .
N44 C264 1.343(2) .
C14 C24 1.514(2) .
C14 H14J 0.9800 .
C14 H14K 0.9800 .
C14 H14L 0.9800 .
C24 C34 1.405(2) .
C34 C44 1.403(2) .
C34 H34 0.9500 .
C44 C54 1.510(2) .
C54 H54A 0.9800 .
C54 H54B 0.9800 .
C54 H54C 0.9800 .
C64 C74 1.404(2) .
C64 C114 1.405(2) .
C74 C84 1.385(2) .
C74 C124 1.522(2) .
C84 C94 1.383(3) .
C84 H84 0.9500 .
C94 C104 1.374(3) .
C94 H94 0.9500 .
C104 C114 1.394(3) .
C104 H104 0.9500 .
C114 C154 1.515(3) .
C124 C144 1.523(3) .
C124 C134 1.526(3) .
C124 H124 1.0000 .
C134 H13M 0.9800 .
C134 H13N 0.9800 .
C134 H13O 0.9800 .
C144 H14M 0.9800 .
C144 H14N 0.9800 .
C144 H14O 0.9800 .
C154 C164 1.522(3) .
C154 C174 1.537(3) .
C154 H154 1.0000 .
C164 H16J 0.9800 .
C164 H16K 0.9800 .
C164 H16L 0.9800 .
C174 H17J 0.9800 .
C174 H17K 0.9800 .
C174 H17L 0.9800 .
C184 C204 1.383(2) 2_666
C184 C194 1.385(3) .
C194 C204 1.387(2) .
C194 H194 0.9500 .
C204 C184 1.383(2) 2_666
C204 H204 0.9500 .
C214 C224 1.338(2) .
C214 H214 0.9500 .
C224 C234 1.501(3) .
C224 H224 0.9500 .
C234 C244 1.494(3) .
C234 H23G 0.9900 .
C234 H23H 0.9900 .
C244 C254 1.335(2) .
C244 H244 0.9500 .
C254 H254 0.9500 .
C264 C274 1.371(3) .
C264 H264 0.9500 .
C274 C284 1.379(3) .
C274 H274 0.9500 .
C284 C294 1.373(3) .
C284 H284 0.9500 .
C294 C304 1.374(3) .
C294 H294 0.9500 .
C304 H304 0.9500 .

loop_
_geom_torsion_atom_site_label_1
_geom_torsion_atom_site_label_2
_geom_torsion_atom_site_label_3
_geom_torsion_atom_site_label_4
_geom_torsion
_geom_torsion_site_symmetry_1
_geom_torsion_site_symmetry_4
C61 N11 C21 C31 -164.00(15) . .
Mg1 N11 C21 C31 9.8(2) . .
C61 N11 C21 C11 14.4(2) . .
Mg1 N11 C21 C11 -171.74(12) . .
N11 C21 C31 C41 16.9(3) . .
C11 C21 C31 C41 -161.55(17) . .
C181 N21 C41 C31 170.09(15) . .
Mg1 N21 C41 C31 -17.9(2) . .
C181 N21 C41 C51 -12.1(2) . .
Mg1 N21 C41 C51 159.83(12) . .
C21 C31 C41 N21 -12.3(3) . .
C21 C31 C41 C51 169.89(17) . .
C21 N11 C61 C111 -111.78(17) . .
Mg1 N11 C61 C111 74.16(16) . .
C21 N11 C61 C71 75.89(19) . .
Mg1 N11 C61 C71 -98.17(15) . .
C111 C61 C71 C81 -0.2(2) . .
N11 C61 C71 C81 172.05(14) . .
C111 C61 C71 C121 -176.62(15) . .
N11 C61 C71 C121 -4.4(2) . .
C61 C71 C81 C91 -0.4(3) . .
C121 C71 C81 C91 176.05(16) . .
C71 C81 C91 C101 0.6(3) . .
C81 C91 C101 C111 -0.2(3) . .
C91 C101 C111 C61 -0.4(3) . .
C91 C101 C111 C151 178.62(17) . .
C71 C61 C111 C101 0.6(2) . .
N11 C61 C111 C101 -171.50(14) . .
C71 C61 C111 C151 -178.43(15) . .
N11 C61 C111 C151 9.5(2) . .
C81 C71 C121 C141 40.7(2) . .
C61 C71 C121 C141 -142.98(16) . .
C81 C71 C121 C131 -84.73(19) . .
C61 C71 C121 C131 91.61(18) . .
C101 C111 C151 C161 -74.0(3) . .
C61 C111 C151 C161 105.0(3) . .
C101 C111 C151 C171 50.1(3) . .
C61 C111 C151 C171 -130.8(2) . .
C41 N21 C181 C202 -63.4(2) . .
Mg1 N21 C181 C202 124.42(15) . .
C41 N21 C181 C191 121.34(17) . .
Mg1 N21 C181 C191 -50.83(18) . .
C202 C181 C191 C201 2.7(3) . .
N21 C181 C191 C201 178.16(16) . .
C181 C191 C201 C182 -0.3(3) . .
C251 N31 C211 C221 -2.7(3) . .
Mg1 N31 C211 C221 172.52(15) . .
N31 C211 C221 C231 -1.2(3) . .
C211 C221 C231 C241 4.7(3) . .
C221 C231 C241 C251 -4.8(2) . .
C231 C241 C251 N31 1.3(3) . .
C211 N31 C251 C241 2.6(3) . .
Mg1 N31 C251 C241 -172.55(15) . .
C301 N41 C261 C271 -0.1(3) . .
Mg1 N41 C261 C271 175.44(16) . .
N41 C261 C271 C281 -0.7(3) . .
C261 C271 C281 C291 0.9(4) . .
C271 C281 C291 C301 -0.3(4) . .
C261 N41 C301 C291 0.7(3) . .
Mg1 N41 C301 C291 -174.91(17) . .
C281 C291 C301 N41 -0.5(4) . .
C62 N12 C22 C32 166.50(15) . .
Mg2 N12 C22 C32 -13.8(2) . .
C62 N12 C22 C12 -11.0(2) . .
Mg2 N12 C22 C12 168.66(11) . .
N12 C22 C32 C42 -12.5(3) . .
C12 C22 C32 C42 165.15(16) . .
C182 N22 C42 C32 -170.24(15) . .
Mg2 N22 C42 C32 11.5(2) . .
C182 N22 C42 C52 8.3(2) . .
Mg2 N22 C42 C52 -169.99(12) . .
C22 C32 C42 N22 13.8(3) . .
C22 C32 C42 C52 -164.71(16) . .
C22 N12 C62 C112 104.41(17) . .
Mg2 N12 C62 C112 -75.30(17) . .
C22 N12 C62 C72 -81.67(19) . .
Mg2 N12 C62 C72 98.62(15) . .
C112 C62 C72 C82 0.7(2) . .
N12 C62 C72 C82 -173.15(15) . .
C112 C62 C72 C122 177.87(15) . .
N12 C62 C72 C122 4.0(2) . .
C62 C72 C82 C92 0.0(3) . .
C122 C72 C82 C92 -177.15(17) . .
C72 C82 C92 C102 -0.8(3) . .
C82 C92 C102 C112 0.9(3) . .
C92 C102 C112 C62 -0.2(3) . .
C92 C102 C112 C152 179.29(17) . .
C72 C62 C112 C102 -0.6(2) . .
N12 C62 C112 C102 173.17(15) . .
C72 C62 C112 C152 179.88(15) . .
N12 C62 C112 C152 -6.3(2) . .
C82 C72 C122 C142 -34.9(2) . .
C62 C72 C122 C142 148.02(16) . .
C82 C72 C122 C132 89.8(2) . .
C62 C72 C122 C132 -87.3(2) . .
C102 C112 C152 C162 61.5(2) . .
C62 C112 C152 C162 -118.99(17) . .
C102 C112 C152 C172 -62.5(2) . .
C62 C112 C152 C172 117.01(17) . .
C191 C201 C182 C192 -1.5(3) . .
C191 C201 C182 N22 170.90(16) . .
C42 N22 C182 C201 88.9(2) . .
Mg2 N22 C182 C201 -92.71(16) . .
C42 N22 C182 C192 -98.9(2) . .
Mg2 N22 C182 C192 79.47(18) . .
C201 C182 C192 C202 0.9(3) . .
N22 C182 C192 C202 -171.39(16) . .
C191 C181 C202 C192 -3.3(3) . .
N21 C181 C202 C192 -178.57(16) . .
C182 C192 C202 C181 1.5(3) . .
C252 N32 C212 C222 4.7(3) . .
Mg2 N32 C212 C222 -168.46(15) . .
N32 C212 C222 C232 2.7(3) . .
C212 C222 C232 C242 -8.7(3) . .
C222 C232 C242 C252 8.1(3) . .
C232 C242 C252 N32 -1.6(3) . .
C212 N32 C252 C242 -5.3(3) . .
Mg2 N32 C252 C242 167.69(16) . .
C302 N42 C262 C272 0.0(3) . .
Mg2 N42 C262 C272 -179.22(16) . .
N42 C262 C272 C282 0.0(3) . .
C262 C272 C282 C292 0.0(3) . .
C272 C282 C292 C302 0.1(3) . .
C262 N42 C302 C292 0.1(3) . .
Mg2 N42 C302 C292 179.26(15) . .
C282 C292 C302 N42 -0.1(3) . .
C63 N13 C23 C33 -166.33(15) . .
Mg3 N13 C23 C33 11.2(2) . .
C63 N13 C23 C13 11.4(2) . .
Mg3 N13 C23 C13 -171.07(11) . .
N13 C23 C33 C43 15.1(3) . .
C13 C23 C33 C43 -162.72(17) . .
C183 N23 C43 C33 168.04(16) . .
Mg3 N23 C43 C33 -15.7(2) . .
C183 N23 C43 C53 -12.3(2) . .
Mg3 N23 C43 C53 163.97(13) . .
C23 C33 C43 N23 -12.5(3) . .
C23 C33 C43 C53 167.79(17) . .
C23 N13 C63 C113 -106.25(17) . .
Mg3 N13 C63 C113 76.11(16) . .
C23 N13 C63 C73 79.52(18) . .
Mg3 N13 C63 C73 -98.12(15) . .
C113 C63 C73 C83 -0.6(2) . .
N13 C63 C73 C83 173.59(14) . .
C113 C63 C73 C123 -178.13(14) . .
N13 C63 C73 C123 -4.0(2) . .
C63 C73 C83 C93 -0.8(2) . .
C123 C73 C83 C93 176.78(16) . .
C73 C83 C93 C103 1.0(3) . .
C83 C93 C103 C113 0.1(3) . .
C93 C103 C113 C63 -1.4(2) . .
C93 C103 C113 C153 179.23(16) . .
C73 C63 C113 C103 1.6(2) . .
N13 C63 C113 C103 -172.49(14) . .
C73 C63 C113 C153 -179.02(15) . .
N13 C63 C113 C153 6.8(2) . .
C83 C73 C123 C143 33.8(2) . .
C63 C73 C123 C143 -148.70(16) . .
C83 C73 C123 C133 -91.5(2) . .
C63 C73 C123 C133 86.0(2) . .
C103 C113 C153 C163 -55.5(2) . .
C63 C113 C153 C163 125.14(17) . .
C103 C113 C153 C173 68.3(2) . .
C63 C113 C153 C173 -111.05(18) . .
C43 N23 C183 C193 116.96(18) . .
Mg3 N23 C183 C193 -59.46(18) . .
C43 N23 C183 C203 -68.8(2) . 2_656
Mg3 N23 C183 C203 114.80(15) . 2_656
C203 C183 C193 C203 0.6(3) 2_656 .
N23 C183 C193 C203 175.05(15) . .
C183 C193 C203 C183 -0.6(3) . 2_656
C253 N33 C213 C223 -3.5(2) . .
Mg3 N33 C213 C223 171.87(14) . .
N33 C213 C223 C233 -1.0(3) . .
C213 C223 C233 C243 4.9(3) . .
C223 C233 C243 C253 -4.8(3) . .
C233 C243 C253 N33 0.8(3) . .
C213 N33 C253 C243 3.6(3) . .
Mg3 N33 C253 C243 -171.69(15) . .
C303 N43 C263 C273 0.0(3) . .
Mg3 N43 C263 C273 -177.97(17) . .
N43 C263 C273 C283 1.6(4) . .
C263 C273 C283 C293 -2.0(4) . .
C273 C283 C293 C303 0.8(3) . .
C263 N43 C303 C293 -1.2(3) . .
Mg3 N43 C303 C293 176.68(15) . .
C283 C293 C303 N43 0.8(3) . .
C64 N14 C24 C34 -164.62(15) . .
Mg4 N14 C24 C34 10.9(2) . .
C64 N14 C24 C14 14.5(2) . .
Mg4 N14 C24 C14 -169.90(12) . .
N14 C24 C34 C44 8.8(3) . .
C14 C24 C34 C44 -170.34(17) . .
C184 N24 C44 C34 179.53(16) . .
Mg4 N24 C44 C34 -11.9(2) . .
C184 N24 C44 C54 0.3(3) . .
Mg4 N24 C44 C54 168.88(13) . .
C24 C34 C44 N24 -8.4(3) . .
C24 C34 C44 C54 170.80(18) . .
C24 N14 C64 C74 77.78(19) . .
Mg4 N14 C64 C74 -98.04(15) . .
C24 N14 C64 C114 -108.49(18) . .
Mg4 N14 C64 C114 75.70(16) . .
C114 C64 C74 C84 -0.2(2) . .
N14 C64 C74 C84 173.43(15) . .
C114 C64 C74 C124 -178.24(15) . .
N14 C64 C74 C124 -4.6(2) . .
C64 C74 C84 C94 0.4(3) . .
C124 C74 C84 C94 178.48(17) . .
C74 C84 C94 C104 0.0(3) . .
C84 C94 C104 C114 -0.7(3) . .
C94 C104 C114 C64 0.9(3) . .
C94 C104 C114 C154 -177.31(18) . .
C74 C64 C114 C104 -0.4(2) . .
N14 C64 C114 C104 -173.99(15) . .
C74 C64 C114 C154 177.73(16) . .
N14 C64 C114 C154 4.2(2) . .
C84 C74 C124 C144 43.1(2) . .
C64 C74 C124 C144 -138.87(17) . .
C84 C74 C124 C134 -81.7(2) . .
C64 C74 C124 C134 96.2(2) . .
C104 C114 C154 C164 -56.6(2) . .
C64 C114 C154 C164 125.3(2) . .
C104 C114 C154 C174 66.4(2) . .
C64 C114 C154 C174 -111.70(19) . .
C44 N24 C184 C204 -102.0(2) . 2_666
Mg4 N24 C184 C204 88.11(17) . 2_666
C44 N24 C184 C194 86.9(2) . .
Mg4 N24 C184 C194 -83.00(18) . .
C204 C184 C194 C204 0.1(3) 2_666 .
N24 C184 C194 C204 171.29(17) . .
C184 C194 C204 C184 -0.1(3) . 2_666
C254 N34 C214 C224 -2.1(3) . .
Mg4 N34 C214 C224 171.40(15) . .
N34 C214 C224 C234 -0.7(3) . .
C214 C224 C234 C244 3.4(3) . .
C224 C234 C244 C254 -3.6(3) . .
C234 C244 C254 N34 1.2(3) . .
C214 N34 C254 C244 1.9(3) . .
Mg4 N34 C254 C244 -171.50(15) . .
C304 N44 C264 C274 0.2(3) . .
Mg4 N44 C264 C274 -178.88(14) . .
N44 C264 C274 C284 -0.9(3) . .
C264 C274 C284 C294 1.1(3) . .
C274 C284 C294 C304 -0.7(3) . .
C264 N44 C304 C294 0.3(3) . .
Mg4 N44 C304 C294 179.32(15) . .
C284 C294 C304 N44 0.0(3) . .
